data_7037911
loop_
_publ_author_name
'Gong, Dan-Ping'
'Chen, Jun-Feng'
'Zhao, Yue'
'Cao, Deng-Ke'

_publ_section_title
;
 Bisthienylethene Th2im and its complex (Th2imH)2[ReCl6]:
 crystalline-phase photochromism, and photochemical regulation of
 luminescence and magnetic properties.
;
_journal_issue 8
_journal_name_full 'Dalton transactions (Cambridge, England : 2003)'
_journal_page_first 3443
_journal_page_last 3449
_journal_paper_doi 10.1039/c5dt04678e
_journal_volume 45
_journal_year 2016
_chemical_formula_moiety '2(C15 H17 N2 S2), Cl6 Re'
_chemical_formula_sum 'C30 H34 Cl6 N4 Re S4'
_chemical_formula_weight 977.75
_space_group_crystal_system triclinic
_space_group_IT_number 2
_space_group_name_Hall '-P 1'
_space_group_name_H-M_alt 'P -1'
_symmetry_space_group_name_Hall '-P 1'
_symmetry_space_group_name_H-M 'P -1'
_atom_sites_solution_hydrogens mixed
_audit_creation_method SHELXL-2014/6
_audit_update_record
;
2015-12-22 deposited with the CCDC.
2016-01-06 downloaded from the CCDC.
;
_cell_angle_alpha 101.349(4)
_cell_angle_beta 106.929(4)
_cell_angle_gamma 93.294(4)
_cell_formula_units_Z 1
_cell_length_a 8.888(3)
_cell_length_b 10.355(3)
_cell_length_c 10.532(4)
_cell_measurement_reflns_used 7254
_cell_measurement_temperature 296(2)
_cell_measurement_theta_max 28.68
_cell_measurement_theta_min 2.41
_cell_volume 902.3(5)
_computing_cell_refinement SMART
_computing_data_collection 'SMART (Bruker, 2000)'
_computing_data_reduction 'SAINT (Bruker, 2000)'
_computing_molecular_graphics SHELXTL
_computing_publication_material SHELXTL
_computing_structure_refinement 'SHELXL-2014/6 (Sheldrick, 2014)'
_computing_structure_solution 'SHELXTL (Bruker, 2000)'
_diffrn_ambient_temperature 296(2)
_diffrn_measured_fraction_theta_full 0.956
_diffrn_measured_fraction_theta_max 0.980
_diffrn_measurement_device_type 'Bruker Smart Aepex CCD area detector'
_diffrn_measurement_method 'phi and omega scans'
_diffrn_radiation_type MoK\a
_diffrn_radiation_wavelength 0.71073
_diffrn_reflns_av_R_equivalents 0.0432
_diffrn_reflns_av_unetI/netI 0.0593
_diffrn_reflns_laue_measured_fraction_full 0.956
_diffrn_reflns_laue_measured_fraction_max 0.980
_diffrn_reflns_limit_h_max 9
_diffrn_reflns_limit_h_min -10
_diffrn_reflns_limit_k_max 12
_diffrn_reflns_limit_k_min -12
_diffrn_reflns_limit_l_max 12
_diffrn_reflns_limit_l_min -11
_diffrn_reflns_number 6409
_diffrn_reflns_point_group_measured_fraction_full 0.956
_diffrn_reflns_point_group_measured_fraction_max 0.980
_diffrn_reflns_theta_full 25.242
_diffrn_reflns_theta_max 24.998
_diffrn_reflns_theta_min 2.074
_exptl_absorpt_coefficient_mu 4.072
_exptl_absorpt_correction_T_max 0.480
_exptl_absorpt_correction_T_min 0.391
_exptl_absorpt_correction_type multi-scan
_exptl_absorpt_process_details 'SADABS, Bruker(2000)'
_exptl_crystal_colour green
_exptl_crystal_density_diffrn 1.799
_exptl_crystal_density_method 'not measured'
_exptl_crystal_description blocky
_exptl_crystal_F_000 483
_exptl_crystal_size_max 0.26
_exptl_crystal_size_mid 0.20
_exptl_crystal_size_min 0.18
_refine_diff_density_max 1.635
_refine_diff_density_min -2.208
_refine_diff_density_rms 0.157
_refine_ls_extinction_method none
_refine_ls_goodness_of_fit_ref 1.062
_refine_ls_hydrogen_treatment constr
_refine_ls_matrix_type full
_refine_ls_number_parameters 209
_refine_ls_number_reflns 3132
_refine_ls_number_restraints 0
_refine_ls_restrained_S_all 1.062
_refine_ls_R_factor_all 0.0308
_refine_ls_R_factor_gt 0.0307
_refine_ls_shift/su_max 0.000
_refine_ls_shift/su_mean 0.000
_refine_ls_structure_factor_coef Fsqd
_refine_ls_weighting_details 'w=1/[\s^2^(Fo^2^)+(0.0486P)^2^] where P=(Fo^2^+2Fc^2^)/3'
_refine_ls_weighting_scheme calc
_refine_ls_wR_factor_gt 0.0829
_refine_ls_wR_factor_ref 0.0831
_reflns_Friedel_coverage 0.000
_reflns_number_gt 3116
_reflns_number_total 3132
_reflns_threshold_expression 'I > 2\s(I)'
_cod_data_source_file c5dt04678e2.cif
_cod_data_source_block 2
_cod_depositor_comments 'Adding full bibliography for 7037910--7037911.cif.'
_cod_database_code 7037911
_shelx_space_group_comment
;
The symmetry employed for this shelxl refinement is uniquely defined
by the following loop, which should always be used as a source of
symmetry information in preference to the above space-group names.
They are only intended as comments.
;
_shelxl_version_number 2014/6

loop_
_space_group_symop_operation_xyz
'x, y, z'
'-x, -y, -z'

loop_
_atom_site_label
_atom_site_type_symbol
_atom_site_fract_x
_atom_site_fract_y
_atom_site_fract_z
_atom_site_U_iso_or_equiv
_atom_site_adp_type
_atom_site_occupancy
_atom_site_site_symmetry_order
_atom_site_calc_flag
_atom_site_refinement_flags_posn
_atom_site_refinement_flags_adp
_atom_site_refinement_flags_occupancy
S1 S 1.05221(12) 0.82023(10) -0.08616(10) 0.0185(2) Uani 1 1 d . . .
S2 S 0.81929(12) 1.07259(10) 0.33509(11) 0.0176(2) Uani 1 1 d . . .
N1 N 1.0009(4) 0.5155(4) 0.2173(4) 0.0191(7) Uani 1 1 d . . .
H1A H 1.0510 0.4612 0.1776 0.023 Uiso 1 1 d R U .
N2 N 0.8699(4) 0.5976(3) 0.3478(3) 0.0162(7) Uani 1 1 d . . .
H2A H 0.8191 0.6046 0.4058 0.019 Uiso 1 1 d R U .
C1 C 0.9357(5) 0.4912(4) 0.3091(4) 0.0203(9) Uani 1 1 d . . .
H1B H 0.9359 0.4135 0.3410 0.024 Uiso 1 1 calc R U .
C2 C 0.9770(5) 0.6410(4) 0.1944(4) 0.0155(8) Uani 1 1 d . . .
C3 C 0.8947(5) 0.6948(4) 0.2794(4) 0.0155(8) Uani 1 1 d . . .
C4 C 0.7701(5) 0.7823(5) -0.0239(4) 0.0214(9) Uani 1 1 d . . .
H4B H 0.7142 0.7150 0.0020 0.032 Uiso 1 1 calc R U .
H4C H 0.7234 0.7786 -0.1192 0.032 Uiso 1 1 calc R U .
H4D H 0.7637 0.8680 0.0278 0.032 Uiso 1 1 calc R U .
C5 C 0.9405(5) 0.7591(4) 0.0035(4) 0.0154(8) Uani 1 1 d . . .
C6 C 1.0320(5) 0.6948(4) 0.0946(4) 0.0161(8) Uani 1 1 d . . .
C7 C 1.1919(5) 0.6954(4) 0.0903(4) 0.0209(9) Uani 1 1 d . . .
H7A H 1.2683 0.6558 0.1457 0.025 Uiso 1 1 calc R U .
C8 C 1.2207(5) 0.7590(5) -0.0016(4) 0.0202(9) Uani 1 1 d . . .
C9 C 1.3720(5) 0.7769(6) -0.0372(5) 0.0341(12) Uani 1 1 d . . .
H9A H 1.4534 0.7389 0.0208 0.051 Uiso 1 1 calc R U .
H9B H 1.4043 0.8698 -0.0245 0.051 Uiso 1 1 calc R U .
H9C H 1.3545 0.7334 -0.1305 0.051 Uiso 1 1 calc R U .
C10 C 1.1003(5) 0.9668(4) 0.3273(4) 0.0191(8) Uani 1 1 d . . .
H10A H 1.1550 0.8954 0.3567 0.029 Uiso 1 1 calc R U .
H10B H 1.1482 1.0489 0.3910 0.029 Uiso 1 1 calc R U .
H10C H 1.1069 0.9717 0.2390 0.029 Uiso 1 1 calc R U .
C11 C 0.9301(5) 0.9424(4) 0.3200(4) 0.0151(8) Uani 1 1 d . . .
C12 C 0.8389(5) 0.8242(4) 0.3020(4) 0.0146(8) Uani 1 1 d . . .
C13 C 0.6801(5) 0.8418(4) 0.3036(4) 0.0160(8) Uani 1 1 d . . .
H13A H 0.6050 0.7719 0.2956 0.019 Uiso 1 1 calc R U .
C14 C 0.6506(5) 0.9691(4) 0.3179(4) 0.0193(9) Uani 1 1 d . . .
C15 C 0.4981(5) 1.0231(5) 0.3203(5) 0.0267(10) Uani 1 1 d . . .
H15A H 0.4172 0.9511 0.3047 0.040 Uiso 1 1 calc R U .
H15B H 0.4668 1.0720 0.2502 0.040 Uiso 1 1 calc R U .
H15C H 0.5127 1.0808 0.4074 0.040 Uiso 1 1 calc R U .
Re1 Re 0.5000 0.5000 0.5000 0.01233(11) Uani 1 2 d S . P
Cl1 Cl 0.69203(12) 0.35270(10) 0.49772(11) 0.0242(2) Uani 1 1 d . . .
Cl2 Cl 0.47898(12) 0.50521(10) 0.27301(10) 0.0220(2) Uani 1 1 d . . .
Cl3 Cl 0.70784(11) 0.67919(9) 0.58319(10) 0.0181(2) Uani 1 1 d . . .

loop_
_atom_site_aniso_label
_atom_site_aniso_U_11
_atom_site_aniso_U_22
_atom_site_aniso_U_33
_atom_site_aniso_U_23
_atom_site_aniso_U_13
_atom_site_aniso_U_12
S1 0.0177(5) 0.0241(5) 0.0184(5) 0.0081(4) 0.0101(4) 0.0040(4)
S2 0.0180(5) 0.0176(5) 0.0213(5) 0.0049(4) 0.0118(4) 0.0038(4)
N1 0.0229(18) 0.0205(18) 0.0173(18) 0.0055(14) 0.0091(15) 0.0100(14)
N2 0.0166(16) 0.0196(17) 0.0162(17) 0.0048(14) 0.0104(14) 0.0023(13)
C1 0.025(2) 0.018(2) 0.020(2) 0.0076(16) 0.0065(17) 0.0037(16)
C2 0.0141(18) 0.018(2) 0.0133(19) 0.0030(15) 0.0024(15) 0.0012(15)
C3 0.0150(19) 0.021(2) 0.0116(19) 0.0041(16) 0.0047(15) 0.0017(16)
C4 0.015(2) 0.031(2) 0.020(2) 0.0075(18) 0.0065(17) 0.0064(17)
C5 0.0157(19) 0.019(2) 0.016(2) 0.0046(16) 0.0106(16) 0.0052(15)
C6 0.0155(19) 0.022(2) 0.0117(19) 0.0023(15) 0.0066(16) 0.0041(16)
C7 0.017(2) 0.030(2) 0.017(2) 0.0051(17) 0.0060(16) 0.0092(17)
C8 0.0114(19) 0.033(2) 0.017(2) 0.0034(17) 0.0071(16) 0.0032(17)
C9 0.018(2) 0.062(4) 0.029(3) 0.016(2) 0.015(2) 0.006(2)
C10 0.017(2) 0.019(2) 0.023(2) 0.0069(16) 0.0079(16) 0.0001(16)
C11 0.019(2) 0.018(2) 0.0107(19) 0.0019(15) 0.0084(15) 0.0043(16)
C12 0.0145(19) 0.020(2) 0.0119(19) 0.0040(15) 0.0070(15) 0.0017(15)
C13 0.0127(18) 0.023(2) 0.014(2) 0.0034(16) 0.0070(15) 0.0024(16)
C14 0.017(2) 0.023(2) 0.021(2) 0.0059(17) 0.0104(17) 0.0042(17)
C15 0.021(2) 0.026(2) 0.038(3) 0.005(2) 0.018(2) 0.0098(18)
Re1 0.01248(14) 0.01255(15) 0.01319(15) 0.00284(9) 0.00578(9) 0.00202(9)
Cl1 0.0187(5) 0.0192(5) 0.0320(6) 0.0006(4) 0.0061(4) 0.0077(4)
Cl2 0.0274(5) 0.0243(5) 0.0148(5) 0.0046(4) 0.0081(4) -0.0016(4)
Cl3 0.0194(5) 0.0170(5) 0.0183(5) 0.0015(4) 0.0088(4) -0.0012(4)

loop_
_atom_type_symbol
_atom_type_description
_atom_type_scat_dispersion_real
_atom_type_scat_dispersion_imag
_atom_type_scat_source
C C 0.0033 0.0016 'International Tables Vol C Tables 4.2.6.8 and 6.1.1.4'
H H 0.0000 0.0000 'International Tables Vol C Tables 4.2.6.8 and 6.1.1.4'
Cl Cl 0.1484 0.1585 'International Tables Vol C Tables 4.2.6.8 and 6.1.1.4'
N N 0.0061 0.0033 'International Tables Vol C Tables 4.2.6.8 and 6.1.1.4'
Re Re -1.0185 7.2310 'International Tables Vol C Tables 4.2.6.8 and 6.1.1.4'
S S 0.1246 0.1234 'International Tables Vol C Tables 4.2.6.8 and 6.1.1.4'

loop_
_geom_angle_atom_site_label_1
_geom_angle_atom_site_label_2
_geom_angle_atom_site_label_3
_geom_angle
_geom_angle_site_symmetry_1
_geom_angle_site_symmetry_3
C8 S1 C5 92.9(2) . .
C14 S2 C11 93.0(2) . .
C1 N1 C2 110.5(4) . .
C1 N1 H1A 124.6 . .
C2 N1 H1A 124.9 . .
C1 N2 C3 110.1(4) . .
C1 N2 H2A 124.6 . .
C3 N2 H2A 125.3 . .
N2 C1 N1 107.5(4) . .
N2 C1 H1B 126.2 . .
N1 C1 H1B 126.2 . .
C3 C2 N1 106.1(4) . .
C3 C2 C6 130.8(4) . .
N1 C2 C6 123.1(4) . .
C2 C3 N2 105.8(4) . .
C2 C3 C12 131.1(4) . .
N2 C3 C12 123.1(4) . .
C5 C4 H4B 109.5 . .
C5 C4 H4C 109.5 . .
H4B C4 H4C 109.5 . .
C5 C4 H4D 109.5 . .
H4B C4 H4D 109.5 . .
H4C C4 H4D 109.5 . .
C6 C5 C4 130.2(4) . .
C6 C5 S1 109.9(3) . .
C4 C5 S1 119.8(3) . .
C5 C6 C7 113.0(4) . .
C5 C6 C2 123.8(4) . .
C7 C6 C2 123.1(4) . .
C8 C7 C6 113.5(4) . .
C8 C7 H7A 123.3 . .
C6 C7 H7A 123.3 . .
C7 C8 C9 128.6(4) . .
C7 C8 S1 110.7(3) . .
C9 C8 S1 120.6(3) . .
C8 C9 H9A 109.5 . .
C8 C9 H9B 109.5 . .
H9A C9 H9B 109.5 . .
C8 C9 H9C 109.5 . .
H9A C9 H9C 109.5 . .
H9B C9 H9C 109.5 . .
C11 C10 H10A 109.5 . .
C11 C10 H10B 109.5 . .
H10A C10 H10B 109.5 . .
C11 C10 H10C 109.5 . .
H10A C10 H10C 109.5 . .
H10B C10 H10C 109.5 . .
C12 C11 C10 129.2(4) . .
C12 C11 S2 110.1(3) . .
C10 C11 S2 120.7(3) . .
C11 C12 C13 112.7(4) . .
C11 C12 C3 124.0(4) . .
C13 C12 C3 123.3(4) . .
C14 C13 C12 113.6(4) . .
C14 C13 H13A 123.2 . .
C12 C13 H13A 123.2 . .
C13 C14 C15 128.1(4) . .
C13 C14 S2 110.5(3) . .
C15 C14 S2 121.4(3) . .
C14 C15 H15A 109.5 . .
C14 C15 H15B 109.5 . .
H15A C15 H15B 109.5 . .
C14 C15 H15C 109.5 . .
H15A C15 H15C 109.5 . .
H15B C15 H15C 109.5 . .
Cl1 Re1 Cl1 180.0 2_666 .
Cl1 Re1 Cl2 91.08(4) 2_666 .
Cl1 Re1 Cl2 88.92(4) . .
Cl1 Re1 Cl2 88.92(4) 2_666 2_666
Cl1 Re1 Cl2 91.07(4) . 2_666
Cl2 Re1 Cl2 180.0 . 2_666
Cl1 Re1 Cl3 91.34(4) 2_666 .
Cl1 Re1 Cl3 88.66(4) . .
Cl2 Re1 Cl3 91.31(4) . .
Cl2 Re1 Cl3 88.69(4) 2_666 .
Cl1 Re1 Cl3 88.66(4) 2_666 2_666
Cl1 Re1 Cl3 91.34(4) . 2_666
Cl2 Re1 Cl3 88.69(4) . 2_666
Cl2 Re1 Cl3 91.31(4) 2_666 2_666
Cl3 Re1 Cl3 180.0 . 2_666

loop_
_geom_bond_atom_site_label_1
_geom_bond_atom_site_label_2
_geom_bond_distance
_geom_bond_site_symmetry_2
S1 C8 1.730(4) .
S1 C5 1.729(4) .
S2 C14 1.735(4) .
S2 C11 1.724(4) .
N1 C1 1.319(6) .
N1 C2 1.385(5) .
N1 H1A 0.8573 .
N2 C1 1.326(6) .
N2 C3 1.390(5) .
N2 H2A 0.8544 .
C1 H1B 0.9300 .
C2 C3 1.371(6) .
C2 C6 1.467(6) .
C3 C12 1.455(6) .
C4 C5 1.499(5) .
C4 H4B 0.9600 .
C4 H4C 0.9600 .
C4 H4D 0.9600 .
C5 C6 1.373(6) .
C6 C7 1.435(6) .
C7 C8 1.346(6) .
C7 H7A 0.9300 .
C8 C9 1.508(6) .
C9 H9A 0.9600 .
C9 H9B 0.9600 .
C9 H9C 0.9600 .
C10 C11 1.496(5) .
C10 H10A 0.9600 .
C10 H10B 0.9600 .
C10 H10C 0.9600 .
C11 C12 1.377(6) .
C12 C13 1.438(6) .
C13 C14 1.346(6) .
C13 H13A 0.9300 .
C14 C15 1.501(6) .
C15 H15A 0.9600 .
C15 H15B 0.9600 .
C15 H15C 0.9600 .
Re1 Cl1 2.3556(11) 2_666
Re1 Cl1 2.3556(11) .
Re1 Cl2 2.3547(13) .
Re1 Cl2 2.3548(13) 2_666
Re1 Cl3 2.3763(11) .
Re1 Cl3 2.3763(11) 2_666
